data_2018593
loop_
_publ_author_name
'Smith, Graham'
'Wermuth, Urs D.'

_publ_section_title
;
 Hydrogen bonding in cyclic imides and amide carboxylic acid derivatives
 from the facile reaction of <i>cis</i>-cyclohexane-1,2-carboxylic
 anhydride with <i>o</i>- and <i>p</i>-anisidine and <i>m</i>- and
 <i>p</i>-aminobenzoic acids
;
_journal_coeditor_code BM3120
_journal_issue 9
_journal_name_full 'Acta Crystallographica Section C'
_journal_page_first o327
_journal_page_last o331
_journal_paper_doi 10.1107/S0108270112030168
_journal_volume 68
_journal_year 2012
_chemical_formula_iupac 'C15 H19 N O4'
_chemical_formula_moiety 'C15 H19 N O4'
_chemical_formula_sum 'C15 H19 N O4'
_chemical_formula_weight 277.31
_chemical_name_systematic
;
2-[(2-methoxyphenyl)carbamoyl]cyclohexane-1-carboxylic acid
;
_space_group_IT_number 2
_symmetry_cell_setting triclinic
_symmetry_space_group_name_Hall '-P 1'
_symmetry_space_group_name_H-M 'P -1'
_atom_sites_solution_hydrogens geom
_atom_sites_solution_primary direct
_atom_sites_solution_secondary difmap
_audit_creation_method SHELXL97
_cell_angle_alpha 100.453(4)
_cell_angle_beta 97.232(4)
_cell_angle_gamma 104.042(4)
_cell_formula_units_Z 2
_cell_length_a 7.3557(4)
_cell_length_b 8.3630(4)
_cell_length_c 11.7128(6)
_cell_measurement_reflns_used 4313
_cell_measurement_temperature 200(2)
_cell_measurement_theta_max 28.77
_cell_measurement_theta_min 3.31
_cell_volume 676.40(6)
_computing_cell_refinement 'CrysAlis PRO (Oxford Diffraction, 2010)'
_computing_data_collection 'CrysAlis PRO (Oxford Diffraction, 2010)'
_computing_data_reduction 'CrysAlis PRO (Oxford Diffraction, 2010)'
_computing_molecular_graphics 'PLATON (Spek, 2009)'
_computing_publication_material 'PLATON (Spek, 2009)'
_computing_structure_refinement 'SHELXL97 (Sheldrick, 2008) within WinGX (Farrugia, 1999)'
_computing_structure_solution 'SIR92 (Altomare <i>et al.</i>, 1993)'
_diffrn_ambient_temperature 200(2)
_diffrn_detector_area_resol_mean 16.077
_diffrn_measured_fraction_theta_full 0.997
_diffrn_measured_fraction_theta_max 0.997
_diffrn_measurement_device_type 'Oxford Diffraction Gemini-S CCD-detector'
_diffrn_measurement_method '\w scans'
_diffrn_radiation_monochromator graphite
_diffrn_radiation_source 'Enhance (Mo) X-ray source'
_diffrn_radiation_type MoK\a
_diffrn_radiation_wavelength 0.71073
_diffrn_reflns_av_R_equivalents 0.0239
_diffrn_reflns_av_sigmaI/netI 0.0306
_diffrn_reflns_limit_h_max 9
_diffrn_reflns_limit_h_min -9
_diffrn_reflns_limit_k_max 10
_diffrn_reflns_limit_k_min -10
_diffrn_reflns_limit_l_max 14
_diffrn_reflns_limit_l_min -14
_diffrn_reflns_number 8079
_diffrn_reflns_theta_full 26.00
_diffrn_reflns_theta_max 26.00
_diffrn_reflns_theta_min 3.31
_diffrn_standards_number 0
_exptl_absorpt_coefficient_mu 0.099
_exptl_absorpt_correction_T_max 0.980
_exptl_absorpt_correction_T_min 0.975
_exptl_absorpt_correction_type multi-scan
_exptl_absorpt_process_details '(CrysAlis PRO; Oxford Diffraction, 2010)'
_exptl_crystal_colour colourless
_exptl_crystal_density_diffrn 1.362
_exptl_crystal_density_method 'not measured'
_exptl_crystal_description 'flat prism'
_exptl_crystal_F_000 296
_exptl_crystal_size_max 0.45
_exptl_crystal_size_mid 0.30
_exptl_crystal_size_min 0.18
_refine_diff_density_max 0.179
_refine_diff_density_min -0.203
_refine_ls_extinction_method none
_refine_ls_goodness_of_fit_ref 1.028
_refine_ls_hydrogen_treatment mixed
_refine_ls_matrix_type full
_refine_ls_number_parameters 189
_refine_ls_number_reflns 2640
_refine_ls_number_restraints 0
_refine_ls_restrained_S_all 1.028
_refine_ls_R_factor_all 0.0466
_refine_ls_R_factor_gt 0.0347
_refine_ls_shift/su_max 0.000
_refine_ls_shift/su_mean 0.000
_refine_ls_structure_factor_coef Fsqd
_refine_ls_weighting_details 'calc w=1/[\s^2^(Fo^2^)+(0.0513P)^2^] where P=(Fo^2^+2Fc^2^)/3'
_refine_ls_weighting_scheme calc
_refine_ls_wR_factor_gt 0.0844
_refine_ls_wR_factor_ref 0.0872
_reflns_number_gt 2082
_reflns_number_total 2640
_reflns_threshold_expression I>2\s(I)
_cod_data_source_file bm3120.cif
_cod_data_source_block I
_cod_database_code 2018593
_cod_database_fobs_code 2018593

loop_
_symmetry_equiv_pos_as_xyz
'x, y, z'
'-x, -y, -z'

loop_
_atom_site_aniso_label
_atom_site_aniso_U_11
_atom_site_aniso_U_22
_atom_site_aniso_U_33
_atom_site_aniso_U_12
_atom_site_aniso_U_13
_atom_site_aniso_U_23
O12 0.0229(5) 0.0766(8) 0.0336(6) 0.0013(5) 0.0032(4) 0.0261(5)
O21 0.0487(6) 0.0297(5) 0.0297(5) 0.0212(4) 0.0179(4) 0.0142(4)
O22 0.0604(7) 0.0392(6) 0.0276(6) 0.0274(5) 0.0234(5) 0.0153(4)
O211 0.0295(5) 0.0369(5) 0.0288(5) 0.0041(4) 0.0088(4) 0.0113(4)
N11 0.0217(6) 0.0309(6) 0.0247(6) 0.0042(5) 0.0033(5) 0.0102(5)
C1 0.0237(6) 0.0200(6) 0.0205(7) 0.0071(5) 0.0046(5) 0.0031(5)
C2 0.0231(6) 0.0189(6) 0.0214(7) 0.0040(5) 0.0043(5) 0.0069(5)
C3 0.0336(7) 0.0246(7) 0.0248(7) 0.0118(6) 0.0040(5) 0.0084(5)
C4 0.0280(7) 0.0273(7) 0.0285(8) 0.0097(6) -0.0027(5) 0.0068(5)
C5 0.0220(7) 0.0364(8) 0.0349(8) 0.0062(6) 0.0019(6) 0.0084(6)
C6 0.0237(6) 0.0308(7) 0.0236(7) 0.0064(5) 0.0058(5) 0.0073(5)
C11 0.0272(7) 0.0222(6) 0.0202(7) 0.0085(5) 0.0013(5) 0.0018(5)
C12 0.0236(6) 0.0245(7) 0.0204(7) 0.0046(5) 0.0043(5) 0.0015(5)
C21 0.0294(7) 0.0217(6) 0.0223(7) 0.0074(5) 0.0057(5) 0.0010(5)
C22 0.0197(6) 0.0288(7) 0.0172(6) 0.0065(5) 0.0025(5) 0.0058(5)
C31 0.0430(8) 0.0297(7) 0.0216(7) 0.0143(6) 0.0089(6) 0.0073(5)
C41 0.0392(8) 0.0347(8) 0.0241(7) 0.0174(6) -0.0023(6) 0.0055(6)
C51 0.0275(7) 0.0331(8) 0.0313(8) 0.0095(6) -0.0005(6) 0.0037(6)
C61 0.0287(7) 0.0282(7) 0.0278(8) 0.0060(6) 0.0040(6) 0.0083(6)
C211 0.0412(8) 0.0416(9) 0.0365(9) 0.0113(7) 0.0199(7) 0.0147(7)

loop_
_atom_site_type_symbol
_atom_site_label
_atom_site_fract_x
_atom_site_fract_y
_atom_site_fract_z
_atom_site_U_iso_or_equiv
_atom_site_thermal_displace_type
_atom_site_calc_flag
_atom_site_refinement_flags
_atom_site_occupancy
O O12 -0.14926(13) 0.07111(14) 0.19578(9) 0.0449(4) Uani . . 1.000
O O21 0.08493(13) 0.41630(11) 0.38713(8) 0.0321(3) Uani . . 1.000
O O22 0.01483(14) 0.29940(13) 0.53760(8) 0.0375(4) Uani . . 1.000
O O211 0.19154(12) 0.36885(11) -0.06244(8) 0.0318(3) Uani . . 1.000
N N11 0.04741(16) 0.20455(13) 0.08805(9) 0.0258(3) Uani . . 1.000
C C1 0.18449(16) 0.13300(15) 0.26727(10) 0.0213(4) Uani . . 1.000
C C2 0.13519(16) 0.14141(14) 0.39152(10) 0.0211(4) Uani . . 1.000
C C3 0.30154(18) 0.12408(16) 0.47820(11) 0.0267(4) Uani . . 1.000
C C4 0.48581(17) 0.25512(16) 0.47911(11) 0.0282(4) Uani . . 1.000
C C5 0.53572(17) 0.24351(17) 0.35632(12) 0.0316(4) Uani . . 1.000
C C6 0.37447(17) 0.25898(16) 0.26619(11) 0.0259(4) Uani . . 1.000
C C11 -0.08286(17) 0.22259(15) -0.00513(10) 0.0235(4) Uani . . 1.000
C C12 0.01120(17) 0.13474(15) 0.18109(11) 0.0236(4) Uani . . 1.000
C C21 -0.00335(18) 0.31266(15) -0.08506(11) 0.0248(4) Uani . . 1.000
C C22 0.07697(16) 0.29933(15) 0.43665(10) 0.0219(4) Uani . . 1.000
C C31 -0.12003(19) 0.34059(16) -0.17739(11) 0.0301(4) Uani . . 1.000
C C41 -0.3160(2) 0.27757(17) -0.19104(12) 0.0322(4) Uani . . 1.000
C C51 -0.39563(19) 0.18700(16) -0.11428(12) 0.0314(4) Uani . . 1.000
C C61 -0.27918(18) 0.15905(16) -0.02087(11) 0.0284(4) Uani . . 1.000
C C211 0.2820(2) 0.44485(18) -0.14755(13) 0.0378(5) Uani . . 1.000
H H1 0.20390 0.02080 0.24310 0.0260 Uiso calc R 1.000
H H2 0.02610 0.04440 0.38650 0.0250 Uiso calc R 1.000
H H3A 0.27110 0.13760 0.55700 0.0320 Uiso calc R 1.000
H H3B 0.31850 0.01190 0.45580 0.0320 Uiso calc R 1.000
H H4A 0.58840 0.23800 0.53200 0.0340 Uiso calc R 1.000
H H4B 0.47270 0.36720 0.50840 0.0340 Uiso calc R 1.000
H H5A 0.56310 0.13610 0.33090 0.0380 Uiso calc R 1.000
H H5B 0.64970 0.33270 0.35930 0.0380 Uiso calc R 1.000
H H6A 0.40640 0.23830 0.18800 0.0310 Uiso calc R 1.000
H H6B 0.36120 0.37300 0.28410 0.0310 Uiso calc R 1.000
H H11 0.164(2) 0.2508(18) 0.0824(13) 0.045(4) Uiso . . 1.000
H H21A 0.41750 0.47850 -0.12170 0.0450 Uiso calc R 1.000
H H21B 0.23900 0.54230 -0.15640 0.0450 Uiso calc R 1.000
H H21C 0.25030 0.36500 -0.22190 0.0450 Uiso calc R 1.000
H H22 -0.015(3) 0.402(3) 0.5587(17) 0.082(6) Uiso . . 1.000
H H31 -0.06730 0.40120 -0.23000 0.0360 Uiso calc R 1.000
H H41 -0.39450 0.29680 -0.25280 0.0390 Uiso calc R 1.000
H H51 -0.52710 0.14440 -0.12470 0.0380 Uiso calc R 1.000
H H61 -0.33300 0.09770 0.03110 0.0340 Uiso calc R 1.000

loop_
_atom_type_symbol
_atom_type_description
_atom_type_scat_dispersion_real
_atom_type_scat_dispersion_imag
_atom_type_scat_source
C C 0.0033 0.0016 'International Tables Vol C Tables 4.2.6.8 and 6.1.1.4'
H H 0.0000 0.0000 'International Tables Vol C Tables 4.2.6.8 and 6.1.1.4'
N N 0.0061 0.0033 'International Tables Vol C Tables 4.2.6.8 and 6.1.1.4'
O O 0.0106 0.0060 'International Tables Vol C Tables 4.2.6.8 and 6.1.1.4'

loop_
_geom_angle_atom_site_label_1
_geom_angle_atom_site_label_2
_geom_angle_atom_site_label_3
_geom_angle
_geom_angle_publ_flag
C22 O22 H22 106.5(13) no
C21 O211 C211 117.55(10) no
C11 N11 C12 128.84(12) no
C12 N11 H11 119.8(10) no
C11 N11 H11 111.3(10) no
C2 C1 C6 112.86(10) no
C2 C1 C12 109.56(10) no
C6 C1 C12 116.96(10) no
C1 C2 C3 110.70(10) no
C1 C2 C22 112.47(10) no
C3 C2 C22 111.18(10) no
C2 C3 C4 111.44(10) no
C3 C4 C5 111.35(11) no
C4 C5 C6 112.20(11) no
C1 C6 C5 111.51(11) no
N11 C11 C21 116.06(11) no
C21 C11 C61 119.37(11) no
N11 C11 C61 124.56(11) no
N11 C12 C1 116.37(11) no
O12 C12 C1 120.40(11) no
O12 C12 N11 123.19(12) no
O211 C21 C11 114.89(11) no
O211 C21 C31 124.91(12) no
C11 C21 C31 120.20(12) no
O22 C22 C2 112.97(10) no
O21 C22 O22 122.14(12) no
O21 C22 C2 124.89(11) no
C21 C31 C41 119.62(12) no
C31 C41 C51 120.77(13) no
C41 C51 C61 119.94(13) no
C11 C61 C51 120.10(12) no
C2 C1 H1 106.00 no
C6 C1 H1 105.00 no
C12 C1 H1 105.00 no
C1 C2 H2 107.00 no
C3 C2 H2 107.00 no
C22 C2 H2 107.00 no
C2 C3 H3A 109.00 no
C2 C3 H3B 109.00 no
C4 C3 H3A 109.00 no
C4 C3 H3B 109.00 no
H3A C3 H3B 108.00 no
C3 C4 H4A 109.00 no
C3 C4 H4B 109.00 no
C5 C4 H4A 109.00 no
C5 C4 H4B 109.00 no
H4A C4 H4B 108.00 no
C4 C5 H5A 109.00 no
C4 C5 H5B 109.00 no
C6 C5 H5A 109.00 no
C6 C5 H5B 109.00 no
H5A C5 H5B 108.00 no
C1 C6 H6A 109.00 no
C1 C6 H6B 109.00 no
C5 C6 H6A 109.00 no
C5 C6 H6B 109.00 no
H6A C6 H6B 108.00 no
C21 C31 H31 120.00 no
C41 C31 H31 120.00 no
C31 C41 H41 120.00 no
C51 C41 H41 120.00 no
C41 C51 H51 120.00 no
C61 C51 H51 120.00 no
C11 C61 H61 120.00 no
C51 C61 H61 120.00 no
O211 C211 H21A 110.00 no
O211 C211 H21B 109.00 no
O211 C211 H21C 109.00 no
H21A C211 H21B 109.00 no
H21A C211 H21C 109.00 no
H21B C211 H21C 109.00 no

loop_
_geom_bond_atom_site_label_1
_geom_bond_atom_site_label_2
_geom_bond_distance
_geom_bond_publ_flag
O12 C12 1.2188(17) no
O21 C22 1.2180(15) no
O22 C22 1.3202(15) no
O22 H22 0.94(2) no
O211 C211 1.4255(18) no
O211 C21 1.3705(16) no
N11 C11 1.4138(16) no
N11 C12 1.3520(16) no
N11 H11 0.867(15) no
C1 C12 1.5278(17) no
C1 C6 1.5355(18) no
C1 C2 1.5370(16) no
C2 C3 1.5413(18) no
C2 C22 1.5117(17) no
C3 C4 1.5197(19) no
C4 C5 1.5206(18) no
C5 C6 1.5319(19) no
C11 C61 1.3881(19) no
C11 C21 1.4021(17) no
C21 C31 1.3842(18) no
C31 C41 1.387(2) no
C41 C51 1.375(2) no
C51 C61 1.3926(19) no
C1 H1 0.9800 no
C2 H2 0.9800 no
C3 H3A 0.9700 no
C3 H3B 0.9700 no
C4 H4A 0.9700 no
C4 H4B 0.9700 no
C5 H5A 0.9700 no
C5 H5B 0.9700 no
C6 H6A 0.9700 no
C6 H6B 0.9700 no
C31 H31 0.9300 no
C41 H41 0.9300 no
C51 H51 0.9300 no
C61 H61 0.9300 no
C211 H21A 0.9600 no
C211 H21B 0.9600 no
C211 H21C 0.9600 no

loop_
_geom_hbond_atom_site_label_D
_geom_hbond_atom_site_label_H
_geom_hbond_atom_site_label_A
_geom_hbond_site_symmetry_A
_geom_hbond_distance_DH
_geom_hbond_distance_HA
_geom_hbond_distance_DA
_geom_hbond_angle_DHA
_geom_hbond_publ_flag
N11 H11 O211 . 0.867(15) 2.119(15) 2.6003(14) 114.4(12) no
O22 H22 O21 2_566 0.94(2) 1.76(2) 2.6866(14) 173(2) yes
C3 H3A O22 . 0.97 2.58 2.9294(17) 101 no
C6 H6B O21 . 0.97 2.56 3.1171(16) 117 no
C51 H51 O12 2_455 0.93 2.55 3.4232(18) 157 no
C61 H61 O12 . 0.93 2.29 2.8812(17) 121 no

loop_
_geom_torsion_atom_site_label_1
_geom_torsion_atom_site_label_2
_geom_torsion_atom_site_label_3
_geom_torsion_atom_site_label_4
_geom_torsion
_geom_torsion_publ_flag
C211 O211 C21 C11 173.23(11) no
C211 O211 C21 C31 -7.53(18) no
C12 N11 C11 C21 175.18(12) no
C12 N11 C11 C61 -4.3(2) no
C11 N11 C12 O12 1.7(2) no
C11 N11 C12 C1 179.56(11) no
C6 C1 C2 C3 -52.76(13) no
C6 C1 C2 C22 72.30(13) no
C12 C1 C2 C3 175.02(10) no
C12 C1 C2 C22 -59.92(13) no
C2 C1 C6 C5 51.65(14) no
C12 C1 C6 C5 -179.88(10) no
C2 C1 C12 O12 -31.79(16) no
C2 C1 C12 N11 150.33(11) no
C6 C1 C12 O12 -161.82(12) no
C6 C1 C12 N11 20.30(16) no
C1 C2 C3 C4 55.06(13) no
C22 C2 C3 C4 -70.72(13) no
C1 C2 C22 O21 -6.84(17) no
C1 C2 C22 O22 173.17(10) no
C3 C2 C22 O21 117.95(13) no
C3 C2 C22 O22 -62.04(14) no
C2 C3 C4 C5 -56.81(14) no
C3 C4 C5 C6 55.64(15) no
C4 C5 C6 C1 -52.67(14) no
N11 C11 C21 O211 0.97(16) no
N11 C11 C21 C31 -178.31(11) no
C61 C11 C21 O211 -179.48(11) no
C61 C11 C21 C31 1.24(19) no
N11 C11 C61 C51 178.56(12) no
C21 C11 C61 C51 -0.95(19) no
O211 C21 C31 C41 -179.81(12) no
C11 C21 C31 C41 -0.61(19) no
C21 C31 C41 C51 -0.3(2) no
C31 C41 C51 C61 0.6(2) no
C41 C51 C61 C11 0.0(2) no

loop_
_cod_related_entry_id
_cod_related_entry_database
_cod_related_entry_code
1 ChemSpider 2404677
